data_1504850
loop_
_publ_author_name
'Watanabe, Toru'
'Hirai, Go'
'Kato, Marie'
'Hashizume, Daisuke'
'Miyagi, Taeko'
'Sodeoka, Mikiko'

_publ_section_title
;
 Synthesis of CH2-linked alpha(2,3)sialylgalactose analogue: on the
 stereoselectivity of the key Ireland-Claisen rearrangement.
;
_journal_issue 19
_journal_name_full 'Organic letters'
_journal_page_first 4167
_journal_page_last 4170
_journal_paper_doi 10.1021/ol801519j
_journal_volume 10
_journal_year 2008
_chemical_absolute_configuration syn
_chemical_formula_moiety 'C25 H35 N O13, C H4 O, H2 O'
_chemical_formula_sum 'C26 H41 N O15'
_chemical_formula_weight 607.60
_chemical_name_systematic
; 
 ? 
;
_space_group_IT_number 4
_symmetry_cell_setting monoclinic
_symmetry_space_group_name_Hall 'P 2yb'
_symmetry_space_group_name_H-M 'P 1 21 1'
_atom_sites_solution_hydrogens difmap
_atom_sites_solution_primary direct
_atom_sites_solution_secondary difmap
_audit_creation_method SHELXL-97
_cell_angle_alpha 90
_cell_angle_beta 95.6566(13)
_cell_angle_gamma 90
_cell_formula_units_Z 2
_cell_length_a 6.0684(2)
_cell_length_b 8.3967(3)
_cell_length_c 29.0292(8)
_cell_measurement_reflns_used 18893
_cell_measurement_temperature 90
_cell_measurement_theta_max 27.48
_cell_measurement_theta_min 2.81
_cell_volume 1471.97(8)
_computing_cell_refinement 'HKL2000 (Otwinowski & Minor, 1997)'
_computing_data_collection
;
 CrystalClear SM ver. 1.3.6 (Rigaku/MSC Inc., 2005)
;
_computing_data_reduction 'HKL2000 (Otwinowski & Minor, 1997)'
_computing_molecular_graphics 'ORTEP-3 for Windows (Farrugia, 1997)'
_computing_publication_material 'SHELXL-97 (Sheldrick, 1997)'
_computing_structure_refinement 'SHELXL-97 (Sheldrick, 1997)'
_computing_structure_solution 'SIR-2004 (Burla et al., 2005)'
_diffrn_ambient_temperature 90
_diffrn_detector_area_resol_mean 28.5714
_diffrn_measured_fraction_theta_full 0.994
_diffrn_measured_fraction_theta_max 0.994
_diffrn_measurement_device_type 'Rigaku AFC-8 with Saturn70 CCD'
_diffrn_measurement_method \w-scan
_diffrn_radiation_monochromator confocal
_diffrn_radiation_source 'fine-focus rotating anode'
_diffrn_radiation_type MoK\a
_diffrn_radiation_wavelength 0.71073
_diffrn_reflns_av_R_equivalents 0.0501
_diffrn_reflns_av_sigmaI/netI 0.0375
_diffrn_reflns_limit_h_max 7
_diffrn_reflns_limit_h_min -7
_diffrn_reflns_limit_k_max 10
_diffrn_reflns_limit_k_min -10
_diffrn_reflns_limit_l_max 37
_diffrn_reflns_limit_l_min -37
_diffrn_reflns_number 18880
_diffrn_reflns_theta_full 27.48
_diffrn_reflns_theta_max 27.48
_diffrn_reflns_theta_min 2.81
_exptl_absorpt_coefficient_mu 0.113
_exptl_absorpt_correction_type none
_exptl_crystal_colour colourless
_exptl_crystal_density_diffrn 1.371
_exptl_crystal_density_method 'not measured'
_exptl_crystal_description plate
_exptl_crystal_F_000 648
_exptl_crystal_size_max 0.05
_exptl_crystal_size_mid 0.03
_exptl_crystal_size_min 0.02
_refine_diff_density_max 0.254
_refine_diff_density_min -0.188
_refine_diff_density_rms 0.041
_refine_ls_extinction_method none
_refine_ls_goodness_of_fit_ref 1.032
_refine_ls_hydrogen_treatment mixed
_refine_ls_matrix_type full
_refine_ls_number_parameters 410
_refine_ls_number_reflns 3580
_refine_ls_number_restraints 1
_refine_ls_restrained_S_all 1.032
_refine_ls_R_factor_all 0.0482
_refine_ls_R_factor_gt 0.0363
_refine_ls_shift/su_max 0.001
_refine_ls_shift/su_mean 0.000
_refine_ls_structure_factor_coef Fsqd
_refine_ls_weighting_details 'calc w=1/[\s^2^(Fo^2^)+(0.0492P)^2^+0.3002P] where P=(Fo^2^+2Fc^2^)/3'
_refine_ls_weighting_scheme calc
_refine_ls_wR_factor_gt 0.0879
_refine_ls_wR_factor_ref 0.0934
_reflns_number_gt 3054
_reflns_number_total 3580
_reflns_threshold_expression I>2\s(I)
_cod_data_source_file ol801519j_si_001.cif
_cod_data_source_block 13174
_cod_original_sg_symbol_H-M 'P 21'
_cod_database_code 1504850

loop_
_symmetry_equiv_pos_as_xyz
'x, y, z'
'-x, y+1/2, -z'

loop_
_atom_site_label
_atom_site_type_symbol
_atom_site_fract_x
_atom_site_fract_y
_atom_site_fract_z
_atom_site_U_iso_or_equiv
_atom_site_adp_type
_atom_site_occupancy
_atom_site_symmetry_multiplicity
_atom_site_calc_flag
_atom_site_refinement_flags
_atom_site_disorder_assembly
_atom_site_disorder_group
O1 O 0.5141(3) 0.3603(2) 0.17888(6) 0.0208(4) Uani 1 1 d . . .
O2 O 0.9703(3) 0.5894(2) 0.10328(6) 0.0256(4) Uani 1 1 d . . .
H2H H 0.8639 0.6412 0.0900 0.038 Uiso 1 1 calc R . .
O3 O 1.0148(3) 0.3323(3) 0.23039(6) 0.0295(4) Uani 1 1 d . . .
O4 O 0.7472(3) 0.2943(2) 0.27474(6) 0.0244(4) Uani 1 1 d . . .
O5 O 0.5414(3) 0.3173(2) 0.36417(6) 0.0258(4) Uani 1 1 d . . .
O6 O 0.5088(3) 0.5482(2) 0.40375(6) 0.0281(4) Uani 1 1 d . . .
O7 O 0.3933(4) 0.7136(2) 0.32040(7) 0.0334(5) Uani 1 1 d . . .
H7H H 0.4440 0.7724 0.3423 0.050 Uiso 1 1 calc R . .
O8 O 0.5222(4) -0.0249(2) 0.36701(7) 0.0319(4) Uani 1 1 d . . .
H8H H 0.6177 -0.0151 0.3898 0.048 Uiso 1 1 calc R . .
O9 O 0.5231(3) 0.2775(3) 0.02259(6) 0.0297(4) Uani 1 1 d . . .
O10 O 0.2811(3) 0.2290(2) 0.09359(6) 0.0244(4) Uani 1 1 d . . .
H10H H 0.3349 0.2486 0.0686 0.037 Uiso 1 1 calc R . .
O11 O 0.4655(3) 0.0008(2) 0.19548(6) 0.0312(4) Uani 1 1 d . . .
H11H H 0.3986 -0.0595 0.2125 0.047 Uiso 1 1 calc R . .
O12 O 0.2938(3) -0.1943(2) 0.12339(7) 0.0334(4) Uani 1 1 d . . .
H12H H 0.2124 -0.2733 0.1163 0.050 Uiso 1 1 calc R . .
O13 O 0.1053(4) 0.5052(3) 0.56598(7) 0.0374(5) Uani 1 1 d . . .
N1 N 0.8186(3) 0.2769(3) 0.07641(7) 0.0215(4) Uani 1 1 d . . .
H1N H 0.9539 0.2413 0.0837 0.026 Uiso 1 1 calc R . .
C1 C 0.6657(4) 0.4638(3) 0.20599(8) 0.0204(5) Uani 1 1 d . . .
C2 C 0.7906(4) 0.5699(3) 0.17467(8) 0.0225(5) Uani 1 1 d . . .
H2A H 0.9117 0.6247 0.1938 0.027 Uiso 1 1 calc R . .
H2B H 0.6881 0.6526 0.1609 0.027 Uiso 1 1 calc R . .
C3 C 0.8894(4) 0.4809(3) 0.13556(8) 0.0208(5) Uani 1 1 d . . .
H3 H 1.0162 0.4147 0.1494 0.025 Uiso 1 1 calc R . .
C4 C 0.7153(4) 0.3697(3) 0.11094(8) 0.0196(5) Uani 1 1 d . . .
H4 H 0.5940 0.4358 0.0949 0.023 Uiso 1 1 calc R . .
C5 C 0.6164(4) 0.2621(3) 0.14658(8) 0.0182(5) Uani 1 1 d . . .
H5 H 0.7381 0.1989 0.1637 0.022 Uiso 1 1 calc R . .
C6 C 0.8255(4) 0.3591(3) 0.23720(8) 0.0219(5) Uani 1 1 d . . .
C7 C 0.5101(4) 0.3066(3) 0.27906(9) 0.0231(5) Uani 1 1 d . . .
H7 H 0.4277 0.2488 0.2526 0.028 Uiso 1 1 calc R . .
C8 C 0.4395(4) 0.4806(3) 0.27726(8) 0.0224(5) Uani 1 1 d . . .
H8 H 0.2740 0.4828 0.2726 0.027 Uiso 1 1 calc R . .
C9 C 0.5259(4) 0.5669(3) 0.23545(8) 0.0233(5) Uani 1 1 d . . .
H9A H 0.3973 0.6083 0.2154 0.028 Uiso 1 1 calc R . .
H9B H 0.6158 0.6595 0.2471 0.028 Uiso 1 1 calc R . .
C10 C 0.4683(5) 0.2237(3) 0.32386(8) 0.0248(5) Uani 1 1 d . . .
H10 H 0.3057 0.2041 0.3237 0.030 Uiso 1 1 calc R . .
C11 C 0.4368(5) 0.4674(3) 0.36259(8) 0.0250(5) Uani 1 1 d . . .
H11 H 0.2722 0.4548 0.3595 0.030 Uiso 1 1 calc R . .
C12 C 0.5089(5) 0.5655(3) 0.32283(9) 0.0247(5) Uani 1 1 d . . .
H12 H 0.6726 0.5833 0.3267 0.030 Uiso 1 1 calc R . .
C13 C 0.7209(4) 0.2427(3) 0.03446(9) 0.0260(5) Uani 1 1 d . . .
C14 C 0.8588(5) 0.1591(4) 0.00168(10) 0.0366(7) Uani 1 1 d . . .
H14A H 1.0045 0.1340 0.0177 0.055 Uiso 1 1 calc R . .
H14B H 0.8770 0.2285 -0.0248 0.055 Uiso 1 1 calc R . .
H14C H 0.7849 0.0604 -0.0092 0.055 Uiso 1 1 calc R . .
C15 C 0.4407(4) 0.1475(3) 0.12412(8) 0.0202(5) Uani 1 1 d . . .
H15 H 0.5154 0.0653 0.1062 0.024 Uiso 1 1 calc R . .
C16 C 0.3122(4) 0.0638(3) 0.15973(8) 0.0238(5) Uani 1 1 d . . .
H16 H 0.2182 0.1448 0.1738 0.029 Uiso 1 1 calc R . .
C17 C 0.1614(4) -0.0658(3) 0.13774(10) 0.0274(6) Uani 1 1 d . . .
H17A H 0.0621 -0.1048 0.1604 0.033 Uiso 1 1 calc R . .
H17B H 0.0688 -0.0222 0.1107 0.033 Uiso 1 1 calc R . .
C18 C 0.5878(5) 0.0657(3) 0.32906(9) 0.0287(6) Uani 1 1 d . . .
H18A H 0.5567 0.0035 0.3002 0.034 Uiso 1 1 calc R . .
H18B H 0.7494 0.0850 0.3338 0.034 Uiso 1 1 calc R . .
C19 C 0.3952(5) 0.5261(3) 0.44223(8) 0.0266(5) Uani 1 1 d . . .
C20 C 0.2176(5) 0.4243(3) 0.44486(9) 0.0295(6) Uani 1 1 d . . .
H20 H 0.1670 0.3598 0.4191 0.035 Uiso 1 1 calc R . .
C21 C 0.1126(5) 0.4165(4) 0.48572(9) 0.0309(6) Uani 1 1 d . . .
H21 H -0.0115 0.3486 0.4875 0.037 Uiso 1 1 calc R . .
C22 C 0.1903(5) 0.5080(4) 0.52343(9) 0.0288(6) Uani 1 1 d . . .
C23 C 0.3680(5) 0.6106(4) 0.52055(9) 0.0321(6) Uani 1 1 d . . .
H23 H 0.4192 0.6748 0.5464 0.039 Uiso 1 1 calc R . .
C24 C 0.4703(5) 0.6193(3) 0.48009(8) 0.0302(6) Uani 1 1 d . . .
H24 H 0.5922 0.6892 0.4782 0.036 Uiso 1 1 calc R . .
C25 C -0.0685(6) 0.3932(5) 0.57162(11) 0.0473(9) Uani 1 1 d . . .
H25A H -0.1137 0.4019 0.6030 0.071 Uiso 1 1 calc R . .
H25B H -0.0150 0.2850 0.5667 0.071 Uiso 1 1 calc R . .
H25C H -0.1955 0.4160 0.5491 0.071 Uiso 1 1 calc R . .
O1MA O 0.1610(6) 0.8348(5) 0.24597(13) 0.0449(7) Uani 0.615(4) 1 d P A 1
H1MA H 0.2444 0.7983 0.2683 0.067 Uiso 0.615(4) 1 calc PR A 1
C1MA C -0.0065(5) 0.9201(4) 0.26247(12) 0.0427(7) Uani 0.615(4) 1 d P A 1
H1M1 H -0.0657 0.8607 0.2876 0.064 Uiso 0.615(4) 1 calc PR A 1
H1M2 H -0.1245 0.9377 0.2374 0.064 Uiso 0.615(4) 1 calc PR A 1
H1M3 H 0.0507 1.0230 0.2742 0.064 Uiso 0.615(4) 1 calc PR A 1
O1MB O -0.0418(10) 0.7805(8) 0.2899(2) 0.0449(7) Uani 0.385(4) 1 d P A 2
H1MB H 0.0802 0.7484 0.3028 0.067 Uiso 0.385(4) 1 calc PR A 2
C1MB C -0.0065(5) 0.9201(4) 0.26247(12) 0.0427(7) Uani 0.385(4) 1 d P A 2
H1M4 H -0.1018 1.0068 0.2714 0.064 Uiso 0.385(4) 1 calc PR A 2
H1M5 H -0.0426 0.8953 0.2296 0.064 Uiso 0.385(4) 1 calc PR A 2
H1M6 H 0.1489 0.9529 0.2678 0.064 Uiso 0.385(4) 1 calc PR A 2
O1W O 0.6479(3) 0.7899(3) 0.06897(8) 0.0325(4) Uani 1 1 d . . .
H1W1 H 0.547(6) 0.804(5) 0.0836(13) 0.049 Uiso 1 1 d . . .
H1W2 H 0.595(6) 0.782(5) 0.0407(14) 0.049 Uiso 1 1 d . . .

loop_
_atom_site_aniso_label
_atom_site_aniso_U_11
_atom_site_aniso_U_22
_atom_site_aniso_U_33
_atom_site_aniso_U_23
_atom_site_aniso_U_13
_atom_site_aniso_U_12
O1 0.0213(8) 0.0237(9) 0.0178(8) -0.0038(7) 0.0037(7) -0.0030(7)
O2 0.0255(9) 0.0272(9) 0.0250(9) 0.0041(8) 0.0065(7) -0.0057(8)
O3 0.0218(9) 0.0387(11) 0.0276(10) 0.0025(8) 0.0006(7) -0.0015(8)
O4 0.0256(9) 0.0252(9) 0.0228(9) 0.0032(7) 0.0040(7) 0.0008(8)
O5 0.0369(10) 0.0210(9) 0.0195(8) -0.0004(7) 0.0027(7) -0.0017(8)
O6 0.0406(11) 0.0263(10) 0.0182(8) -0.0044(7) 0.0069(8) -0.0059(8)
O7 0.0514(13) 0.0221(9) 0.0263(10) -0.0045(8) 0.0020(9) 0.0058(9)
O8 0.0494(12) 0.0241(10) 0.0228(9) 0.0019(8) 0.0060(9) -0.0018(9)
O9 0.0204(9) 0.0466(12) 0.0218(9) -0.0026(8) 0.0006(7) -0.0016(9)
O10 0.0174(8) 0.0348(10) 0.0211(9) 0.0025(8) 0.0017(7) -0.0016(8)
O11 0.0358(11) 0.0322(11) 0.0249(9) 0.0059(8) 0.0003(8) -0.0069(9)
O12 0.0291(10) 0.0260(10) 0.0461(12) -0.0097(9) 0.0085(9) -0.0061(8)
O13 0.0407(11) 0.0483(13) 0.0244(9) -0.0030(9) 0.0099(9) -0.0039(10)
N1 0.0171(9) 0.0273(11) 0.0203(10) -0.0019(9) 0.0031(8) -0.0001(8)
C1 0.0219(12) 0.0209(11) 0.0185(11) -0.0018(9) 0.0026(9) -0.0031(10)
C2 0.0276(13) 0.0201(11) 0.0202(12) -0.0009(10) 0.0046(10) -0.0040(10)
C3 0.0224(12) 0.0213(12) 0.0188(11) 0.0027(9) 0.0028(10) -0.0044(10)
C4 0.0172(11) 0.0220(12) 0.0199(11) -0.0007(9) 0.0037(9) -0.0011(9)
C5 0.0191(11) 0.0175(11) 0.0185(11) -0.0017(9) 0.0039(9) -0.0011(9)
C6 0.0238(12) 0.0228(12) 0.0192(12) -0.0021(10) 0.0021(10) -0.0033(10)
C7 0.0229(12) 0.0233(12) 0.0232(12) -0.0007(10) 0.0034(10) -0.0020(10)
C8 0.0263(12) 0.0221(12) 0.0189(11) 0.0006(9) 0.0033(10) -0.0017(10)
C9 0.0288(13) 0.0209(12) 0.0205(11) 0.0000(10) 0.0043(10) -0.0017(10)
C10 0.0321(14) 0.0223(12) 0.0204(12) -0.0025(10) 0.0054(11) -0.0050(11)
C11 0.0328(14) 0.0240(12) 0.0187(12) -0.0038(10) 0.0042(10) -0.0026(11)
C12 0.0319(14) 0.0192(12) 0.0233(12) -0.0017(10) 0.0045(11) -0.0026(10)
C13 0.0233(13) 0.0328(14) 0.0222(12) -0.0025(10) 0.0047(10) -0.0054(11)
C14 0.0303(14) 0.0560(19) 0.0242(13) -0.0125(14) 0.0062(11) 0.0008(14)
C15 0.0185(11) 0.0224(11) 0.0196(11) -0.0019(9) 0.0017(9) -0.0016(9)
C16 0.0236(12) 0.0270(13) 0.0211(12) -0.0018(10) 0.0040(10) -0.0020(10)
C17 0.0245(13) 0.0263(13) 0.0321(14) -0.0010(11) 0.0056(11) -0.0063(11)
C18 0.0418(16) 0.0218(13) 0.0241(13) 0.0024(10) 0.0117(11) -0.0003(12)
C19 0.0354(14) 0.0250(13) 0.0200(12) 0.0009(10) 0.0055(11) 0.0026(11)
C20 0.0388(15) 0.0288(14) 0.0213(13) -0.0029(11) 0.0050(11) -0.0049(12)
C21 0.0320(14) 0.0325(14) 0.0285(13) -0.0007(11) 0.0056(11) -0.0019(12)
C22 0.0322(14) 0.0342(14) 0.0207(12) 0.0009(11) 0.0056(11) 0.0035(12)
C23 0.0424(16) 0.0332(15) 0.0203(12) -0.0041(11) 0.0016(12) -0.0012(13)
C24 0.0398(15) 0.0285(14) 0.0219(12) -0.0017(11) 0.0017(11) -0.0042(12)
C25 0.0444(18) 0.063(2) 0.0372(17) -0.0045(16) 0.0183(14) -0.0081(17)
O1MA 0.0409(16) 0.0475(19) 0.0464(18) 0.0044(16) 0.0048(14) 0.0028(15)
C1MA 0.0374(17) 0.0443(18) 0.0470(18) 0.0011(15) 0.0081(14) 0.0029(15)
O1MB 0.0409(16) 0.0475(19) 0.0464(18) 0.0044(16) 0.0048(14) 0.0028(15)
C1MB 0.0374(17) 0.0443(18) 0.0470(18) 0.0011(15) 0.0081(14) 0.0029(15)
O1W 0.0322(11) 0.0413(12) 0.0238(10) 0.0005(9) 0.0018(8) 0.0003(10)

loop_
_atom_type_symbol
_atom_type_description
_atom_type_scat_dispersion_real
_atom_type_scat_dispersion_imag
_atom_type_scat_source
C C 0.0033 0.0000 'International Tables Vol C Tables 4.2.6.8 and 6.1.1.4'
H H 0.0000 0.0000 'International Tables Vol C Tables 4.2.6.8 and 6.1.1.4'
N N 0.0061 0.0000 'International Tables Vol C Tables 4.2.6.8 and 6.1.1.4'
O O 0.0106 0.0000 'International Tables Vol C Tables 4.2.6.8 and 6.1.1.4'

loop_
_geom_angle_atom_site_label_1
_geom_angle_atom_site_label_2
_geom_angle_atom_site_label_3
_geom_angle
C5 O1 C1 114.15(17)
C3 O2 H2H 109.5
C6 O4 C7 118.05(19)
C11 O5 C10 111.06(19)
C19 O6 C11 119.0(2)
C12 O7 H7H 109.5
C18 O8 H8H 109.5
C15 O10 H10H 109.5
C16 O11 H11H 109.5
C17 O12 H12H 109.5
C22 O13 C25 117.1(2)
C13 N1 C4 124.1(2)
C13 N1 H1N 118.0
C4 N1 H1N 118.0
O1 C1 C2 110.75(19)
O1 C1 C9 106.66(19)
C2 C1 C9 109.7(2)
O1 C1 C6 108.0(2)
C2 C1 C6 111.3(2)
C9 C1 C6 110.26(19)
C1 C2 C3 114.2(2)
C1 C2 H2A 108.7
C3 C2 H2A 108.7
C1 C2 H2B 108.7
C3 C2 H2B 108.7
H2A C2 H2B 107.6
O2 C3 C2 111.1(2)
O2 C3 C4 110.37(19)
C2 C3 C4 109.9(2)
O2 C3 H3 108.5
C2 C3 H3 108.5
C4 C3 H3 108.5
N1 C4 C3 108.79(19)
N1 C4 C5 111.76(19)
C3 C4 C5 109.92(19)
N1 C4 H4 108.8
C3 C4 H4 108.8
C5 C4 H4 108.8
O1 C5 C15 108.14(18)
O1 C5 C4 108.91(18)
C15 C5 C4 112.54(19)
O1 C5 H5 109.1
C15 C5 H5 109.1
C4 C5 H5 109.1
O3 C6 O4 118.4(2)
O3 C6 C1 124.5(2)
O4 C6 C1 117.1(2)
O4 C7 C10 106.9(2)
O4 C7 C8 110.0(2)
C10 C7 C8 113.5(2)
O4 C7 H7 108.8
C10 C7 H7 108.8
C8 C7 H7 108.8
C7 C8 C12 111.5(2)
C7 C8 C9 111.1(2)
C12 C8 C9 112.1(2)
C7 C8 H8 107.3
C12 C8 H8 107.3
C9 C8 H8 107.3
C1 C9 C8 115.0(2)
C1 C9 H9A 108.5
C8 C9 H9A 108.5
C1 C9 H9B 108.5
C8 C9 H9B 108.5
H9A C9 H9B 107.5
O5 C10 C7 112.4(2)
O5 C10 C18 106.9(2)
C7 C10 C18 111.6(2)
O5 C10 H10 108.6
C7 C10 H10 108.6
C18 C10 H10 108.6
O6 C11 O5 107.6(2)
O6 C11 C12 107.2(2)
O5 C11 C12 110.3(2)
O6 C11 H11 110.5
O5 C11 H11 110.5
C12 C11 H11 110.5
O7 C12 C11 109.5(2)
O7 C12 C8 105.8(2)
C11 C12 C8 109.3(2)
O7 C12 H12 110.7
C11 C12 H12 110.7
C8 C12 H12 110.7
O9 C13 N1 122.0(2)
O9 C13 C14 120.9(2)
N1 C13 C14 117.0(2)
C13 C14 H14A 109.5
C13 C14 H14B 109.5
H14A C14 H14B 109.5
C13 C14 H14C 109.5
H14A C14 H14C 109.5
H14B C14 H14C 109.5
O10 C15 C16 106.35(19)
O10 C15 C5 111.4(2)
C16 C15 C5 112.40(19)
O10 C15 H15 108.9
C16 C15 H15 108.9
C5 C15 H15 108.9
O11 C16 C17 111.2(2)
O11 C16 C15 108.9(2)
C17 C16 C15 111.8(2)
O11 C16 H16 108.3
C17 C16 H16 108.3
C15 C16 H16 108.3
O12 C17 C16 109.3(2)
O12 C17 H17A 109.8
C16 C17 H17A 109.8
O12 C17 H17B 109.8
C16 C17 H17B 109.8
H17A C17 H17B 108.3
O8 C18 C10 112.2(2)
O8 C18 H18A 109.2
C10 C18 H18A 109.2
O8 C18 H18B 109.2
C10 C18 H18B 109.2
H18A C18 H18B 107.9
O6 C19 C20 125.5(2)
O6 C19 C24 114.4(2)
C20 C19 C24 120.1(2)
C19 C20 C21 119.8(3)
C19 C20 H20 120.1
C21 C20 H20 120.1
C22 C21 C20 119.7(3)
C22 C21 H21 120.1
C20 C21 H21 120.1
C21 C22 O13 124.7(3)
C21 C22 C23 120.2(2)
O13 C22 C23 115.1(2)
C24 C23 C22 120.0(3)
C24 C23 H23 120.0
C22 C23 H23 120.0
C23 C24 C19 120.1(3)
C23 C24 H24 119.9
C19 C24 H24 119.9
O13 C25 H25A 109.5
O13 C25 H25B 109.5
H25A C25 H25B 109.5
O13 C25 H25C 109.5
H25A C25 H25C 109.5
H25B C25 H25C 109.5
H1W1 O1W H1W2 107(4)

loop_
_geom_bond_atom_site_label_1
_geom_bond_atom_site_label_2
_geom_bond_distance
O1 C5 1.435(3)
O1 C1 1.442(3)
O2 C3 1.428(3)
O2 H2H 0.8400
O3 C6 1.206(3)
O4 C6 1.346(3)
O4 C7 1.460(3)
O5 C11 1.409(3)
O5 C10 1.443(3)
O6 C19 1.382(3)
O6 C11 1.406(3)
O7 C12 1.427(3)
O7 H7H 0.8400
O8 C18 1.427(3)
O8 H8H 0.8400
O9 C13 1.250(3)
O10 C15 1.422(3)
O10 H10H 0.8400
O11 C16 1.426(3)
O11 H11H 0.8400
O12 C17 1.431(3)
O12 H12H 0.8400
O13 C22 1.385(3)
O13 C25 1.435(4)
N1 C13 1.332(3)
N1 C4 1.459(3)
N1 H1N 0.8800
C1 C2 1.527(3)
C1 C9 1.531(3)
C1 C6 1.536(4)
C2 C3 1.530(3)
C2 H2A 0.9900
C2 H2B 0.9900
C3 C4 1.533(3)
C3 H3 1.0000
C4 C5 1.539(3)
C4 H4 1.0000
C5 C15 1.533(3)
C5 H5 1.0000
C7 C10 1.518(3)
C7 C8 1.522(4)
C7 H7 1.0000
C8 C12 1.525(3)
C8 C9 1.549(3)
C8 H8 1.0000
C9 H9A 0.9900
C9 H9B 0.9900
C10 C18 1.513(4)
C10 H10 1.0000
C11 C12 1.517(3)
C11 H11 1.0000
C12 H12 1.0000
C13 C14 1.502(4)
C14 H14A 0.9800
C14 H14B 0.9800
C14 H14C 0.9800
C15 C16 1.526(3)
C15 H15 1.0000
C16 C17 1.521(4)
C16 H16 1.0000
C17 H17A 0.9900
C17 H17B 0.9900
C18 H18A 0.9900
C18 H18B 0.9900
C19 C20 1.384(4)
C19 C24 1.389(4)
C20 C21 1.402(3)
C20 H20 0.9500
C21 C22 1.382(4)
C21 H21 0.9500
C22 C23 1.389(4)
C23 C24 1.384(4)
C23 H23 0.9500
C24 H24 0.9500
C25 H25A 0.9800
C25 H25B 0.9800
C25 H25C 0.9800
O1MA C1MA 1.368(5)
O1MA H1MA 0.8400
C1MA H1M1 0.9800
C1MA H1M2 0.9800
C1MA H1M3 0.9800
O1MB H1MB 0.8400
O1W H1W1 0.78(4)
O1W H1W2 0.85(4)

loop_
_geom_hbond_atom_site_label_D
_geom_hbond_atom_site_label_H
_geom_hbond_atom_site_label_A
_geom_hbond_distance_DH
_geom_hbond_distance_HA
_geom_hbond_distance_DA
_geom_hbond_angle_DHA
_geom_hbond_site_symmetry_A
O2 H2H O1W 0.84 1.87 2.696(3) 168.1 .
O7 H7H O8 0.84 1.89 2.656(3) 151.3 1_565
O8 H8H O13 0.84 2.02 2.845(3) 167.4 2_646
O10 H10H O9 0.84 1.86 2.677(2) 164.8 .
O11 H11H O1MA 0.84 2.02 2.835(4) 163.1 1_545
O12 H12H O2 0.84 1.88 2.696(3) 164.6 1_445
N1 H1N O10 0.88 1.98 2.830(3) 162.0 1_655
O1MA H1MA O7 0.84 1.83 2.663(4) 172.6 .
O1MB H1MB O7 0.84 1.94 2.758(6) 164.3 .
O1W H1W1 O12 0.78(4) 2.01(4) 2.793(3) 172(4) 1_565
O1W H1W2 O9 0.85(4) 1.91(4) 2.759(3) 177(4) 2_655

loop_
_geom_torsion_atom_site_label_1
_geom_torsion_atom_site_label_2
_geom_torsion_atom_site_label_3
_geom_torsion_atom_site_label_4
_geom_torsion
C5 O1 C1 C2 56.5(3)
C5 O1 C1 C9 175.87(18)
C5 O1 C1 C6 -65.6(2)
O1 C1 C2 C3 -48.1(3)
C9 C1 C2 C3 -165.6(2)
C6 C1 C2 C3 72.0(3)
C1 C2 C3 O2 170.1(2)
C1 C2 C3 C4 47.7(3)
C13 N1 C4 C3 -140.1(2)
C13 N1 C4 C5 98.4(3)
O2 C3 C4 N1 61.7(3)
C2 C3 C4 N1 -175.4(2)
O2 C3 C4 C5 -175.64(19)
C2 C3 C4 C5 -52.8(3)
C1 O1 C5 C15 174.25(19)
C1 O1 C5 C4 -63.2(2)
N1 C4 C5 O1 -178.93(18)
C3 C4 C5 O1 60.2(2)
N1 C4 C5 C15 -59.0(3)
C3 C4 C5 C15 -179.9(2)
C7 O4 C6 O3 -170.8(2)
C7 O4 C6 C1 9.5(3)
O1 C1 C6 O3 104.0(3)
C2 C1 C6 O3 -17.8(3)
C9 C1 C6 O3 -139.8(3)
O1 C1 C6 O4 -76.3(2)
C2 C1 C6 O4 161.9(2)
C9 C1 C6 O4 39.9(3)
C6 O4 C7 C10 179.7(2)
C6 O4 C7 C8 -56.6(3)
O4 C7 C8 C12 -76.3(2)
C10 C7 C8 C12 43.4(3)
O4 C7 C8 C9 49.5(3)
C10 C7 C8 C9 169.1(2)
O1 C1 C9 C8 75.2(3)
C2 C1 C9 C8 -164.8(2)
C6 C1 C9 C8 -41.9(3)
C7 C8 C9 C1 -1.5(3)
C12 C8 C9 C1 124.0(2)
C11 O5 C10 C7 57.6(3)
C11 O5 C10 C18 -179.5(2)
O4 C7 C10 O5 75.0(3)
C8 C7 C10 O5 -46.4(3)
O4 C7 C10 C18 -45.1(3)
C8 C7 C10 C18 -166.6(2)
C19 O6 C11 O5 -87.6(3)
C19 O6 C11 C12 153.7(2)
C10 O5 C11 O6 177.44(19)
C10 O5 C11 C12 -65.9(3)
O6 C11 C12 O7 -65.9(3)
O5 C11 C12 O7 177.2(2)
O6 C11 C12 C8 178.6(2)
O5 C11 C12 C8 61.7(3)
C7 C8 C12 O7 -167.6(2)
C9 C8 C12 O7 67.2(3)
C7 C8 C12 C11 -49.8(3)
C9 C8 C12 C11 -175.0(2)
C4 N1 C13 O9 -5.9(4)
C4 N1 C13 C14 174.4(2)
O1 C5 C15 O10 70.5(2)
C4 C5 C15 O10 -49.8(3)
O1 C5 C15 C16 -48.7(3)
C4 C5 C15 C16 -169.1(2)
O10 C15 C16 O11 -170.94(19)
C5 C15 C16 O11 -48.8(3)
O10 C15 C16 C17 65.7(3)
C5 C15 C16 C17 -172.1(2)
O11 C16 C17 O12 -52.8(3)
C15 C16 C17 O12 69.2(3)
O5 C10 C18 O8 66.1(3)
C7 C10 C18 O8 -170.6(2)
C11 O6 C19 C20 2.8(4)
C11 O6 C19 C24 -175.9(2)
O6 C19 C20 C21 -178.1(3)
C24 C19 C20 C21 0.5(4)
C19 C20 C21 C22 -1.4(4)
C20 C21 C22 O13 -177.3(3)
C20 C21 C22 C23 1.8(4)
C25 O13 C22 C21 3.3(4)
C25 O13 C22 C23 -175.9(3)
C21 C22 C23 C24 -1.2(4)
O13 C22 C23 C24 178.0(3)
C22 C23 C24 C19 0.3(4)
O6 C19 C24 C23 178.8(3)
C20 C19 C24 C23 0.1(4)
